data_7128518
loop_
_publ_author_name
'Takahashi, Shintaro'
'Ishii, Akihiko'
'Nakata, Norio'

_publ_section_title
;
 Formation of silaimines from a sterically demanding iminophosphonamido
 chlorosilylene <i>via</i> intramolecular N-P bond cleavage.
;
_journal_issue 55
_journal_name_full 'Chemical communications (Cambridge, England)'
_journal_page_first 6728
_journal_page_last 6731
_journal_paper_doi 10.1039/d1cc02812j
_journal_volume 57
_journal_year 2021
_chemical_formula_moiety 'C36 H44 Cl N2 P Si, 2(C6 H6)'
_chemical_formula_sum 'C48 H56 Cl N2 P Si'
_chemical_formula_weight 755.45
_space_group_crystal_system orthorhombic
_space_group_IT_number 19
_space_group_name_Hall 'P 2ac 2ab'
_space_group_name_H-M_alt 'P 21 21 21'
_atom_sites_solution_hydrogens geom
_audit_creation_method SHELXL-2018/1
_audit_update_record
;
2021-05-07 deposited with the CCDC.	2021-06-17 downloaded from the CCDC.
;
_cell_angle_alpha 90
_cell_angle_beta 90
_cell_angle_gamma 90
_cell_formula_units_Z 4
_cell_length_a 11.8829(11)
_cell_length_b 15.5031(14)
_cell_length_c 23.241(2)
_cell_measurement_reflns_used 5050
_cell_measurement_temperature 100(2)
_cell_measurement_theta_max 25.35
_cell_measurement_theta_min 2.19
_cell_volume 4281.5(7)
_computing_cell_refinement 'Bruker SAINT'
_computing_data_collection 'Bruker APEX2'
_computing_data_reduction 'Bruker SAINT'
_computing_molecular_graphics 'Yadokari-XG 2009 (Wakita Nemoto et al., 2009)'
_computing_publication_material 'Yadokari-XG 2009 (Wakita Nemoto et al., 2009)'
_computing_structure_refinement 'SHELXL-2018/1 (Sheldrick, 2018)'
_computing_structure_solution 'SHELXL-2018/1 (Sheldrick, 2018)'
_diffrn_ambient_temperature 100(2)
_diffrn_detector_area_resol_mean 8.333
_diffrn_measured_fraction_theta_full 0.999
_diffrn_measured_fraction_theta_max 0.998
_diffrn_measurement_device_type 'Bruker APEX-II CCD'
_diffrn_measurement_method 'phi and omega scans'
_diffrn_radiation_type MoK\a
_diffrn_radiation_wavelength 0.71073
_diffrn_reflns_av_R_equivalents 0.0925
_diffrn_reflns_av_unetI/netI 0.0968
_diffrn_reflns_Laue_measured_fraction_full 0.999
_diffrn_reflns_Laue_measured_fraction_max 0.998
_diffrn_reflns_limit_h_max 13
_diffrn_reflns_limit_h_min -14
_diffrn_reflns_limit_k_max 15
_diffrn_reflns_limit_k_min -18
_diffrn_reflns_limit_l_max 23
_diffrn_reflns_limit_l_min -28
_diffrn_reflns_number 21721
_diffrn_reflns_point_group_measured_fraction_full 0.999
_diffrn_reflns_point_group_measured_fraction_max 0.997
_diffrn_reflns_theta_full 25.242
_diffrn_reflns_theta_max 25.416
_diffrn_reflns_theta_min 1.579
_diffrn_source 'Bruker TXS fine-focus rotating anode'
_exptl_absorpt_coefficient_mu 0.189
_exptl_absorpt_correction_T_max 0.9887
_exptl_absorpt_correction_T_min 0.9758
_exptl_absorpt_correction_type numerical
_exptl_absorpt_process_details 'SADABS (Sheldrick, 1997)'
_exptl_crystal_colour colourless
_exptl_crystal_density_diffrn 1.172
_exptl_crystal_density_meas ?
_exptl_crystal_density_method 'not measured'
_exptl_crystal_description prism
_exptl_crystal_F_000 1616
_exptl_crystal_size_max 0.130
_exptl_crystal_size_mid 0.070
_exptl_crystal_size_min 0.060
_refine_diff_density_max 0.555
_refine_diff_density_min -0.307
_refine_diff_density_rms 0.050
_refine_ls_abs_structure_details
;
 Flack x determined using 2262 quotients [(I+)-(I-)]/[(I+)+(I-)]
 (Parsons, Flack and Wagner, Acta Cryst. B69 (2013) 249-259).
;
_refine_ls_abs_structure_Flack 0.04(6)
_refine_ls_extinction_method none
_refine_ls_goodness_of_fit_ref 1.010
_refine_ls_hydrogen_treatment constr
_refine_ls_matrix_type full
_refine_ls_number_parameters 486
_refine_ls_number_reflns 7888
_refine_ls_number_restraints 0
_refine_ls_restrained_S_all 1.010
_refine_ls_R_factor_all 0.0599
_refine_ls_R_factor_gt 0.0446
_refine_ls_shift/su_max 0.000
_refine_ls_shift/su_mean 0.000
_refine_ls_structure_factor_coef Fsqd
_refine_ls_weighting_details 'w=1/[\s^2^(Fo^2^)+(0.0145P)^2^+0.0014P] where P=(Fo^2^+2Fc^2^)/3'
_refine_ls_weighting_scheme calc
_refine_ls_wR_factor_gt 0.0868
_refine_ls_wR_factor_ref 0.0906
_reflns_Friedel_coverage 0.793
_reflns_Friedel_fraction_full 1.000
_reflns_Friedel_fraction_max 0.997
_reflns_number_gt 6253
_reflns_number_total 7888
_reflns_threshold_expression 'I > 2\s(I)'
_cod_data_source_file d1cc02812j2.cif
_cod_data_source_block 487
_cod_depositor_comments
;
The following automatic conversions were performed:

data item '_exptl_crystal_density_meas' value 'not measured' was
changed to '?' -- the value is perceived as not measured.

Automatic conversion script
Id: cif_fix_values 7556 2019-12-06 15:28:31Z antanas 

 Adding full bibliography for 7128518--7128521.cif.
;
_cod_original_cell_volume 4281.4(7)
_cod_database_code 7128518
_shelx_shelxl_version_number 2018/1
_shelx_space_group_comment
;
The symmetry employed for this shelxl refinement is uniquely defined
by the following loop, which should always be used as a source of
symmetry information in preference to the above space-group names.
They are only intended as comments.
;
_shelx_estimated_absorpt_t_min 0.976
_shelx_estimated_absorpt_t_max 0.989

loop_
_space_group_symop_operation_xyz
'x, y, z'
'-x+1/2, -y, z+1/2'
'x+1/2, -y+1/2, -z'
'-x, y+1/2, -z+1/2'

loop_
_atom_site_label
_atom_site_type_symbol
_atom_site_fract_x
_atom_site_fract_y
_atom_site_fract_z
_atom_site_U_iso_or_equiv
_atom_site_adp_type
_atom_site_occupancy
_atom_site_site_symmetry_order
_atom_site_calc_flag
_atom_site_refinement_flags_posn
_atom_site_refinement_flags_adp
_atom_site_refinement_flags_occupancy
_atom_site_disorder_assembly
_atom_site_disorder_group
P1 P 0.76463(8) 0.87162(6) 0.16613(4) 0.0157(2) Uani 1 1 d . . . . .
Cl1 Cl 1.07382(9) 0.82789(6) 0.15493(4) 0.0262(2) Uani 1 1 d . . . . .
Si1 Si 0.91494(10) 0.76319(7) 0.12842(4) 0.0190(3) Uani 1 1 d . . . . .
N1 N 0.8254(2) 0.78625(18) 0.19301(12) 0.0152(7) Uani 1 1 d . . . . .
N2 N 0.8334(2) 0.85982(18) 0.10588(12) 0.0161(7) Uani 1 1 d . . . . .
C13 C 0.6147(3) 0.8712(2) 0.15916(16) 0.0182(8) Uani 1 1 d . . . . .
C1 C 0.8133(3) 0.7323(2) 0.24332(15) 0.0160(8) Uani 1 1 d . . . . .
C10 C 0.9328(3) 0.8368(2) 0.30352(16) 0.0206(9) Uani 1 1 d . . . . .
H11 H 0.941114 0.864392 0.264850 0.025 Uiso 1 1 calc R U . . .
C6 C 0.8663(3) 0.7549(2) 0.29543(15) 0.0169(9) Uani 1 1 d . . . . .
C26 C 0.7371(3) 0.8290(2) 0.01338(16) 0.0222(9) Uani 1 1 d . . . . .
C19 C 0.7928(3) 0.9711(2) 0.20497(15) 0.0172(9) Uani 1 1 d . . . . .
C2 C 0.7555(3) 0.6528(2) 0.23769(16) 0.0186(9) Uani 1 1 d . . . . .
C24 C 0.9015(3) 1.0024(2) 0.20884(15) 0.0184(9) Uani 1 1 d . . . . .
H27 H 0.960733 0.973037 0.189616 0.022 Uiso 1 1 calc R U . . .
C23 C 0.9253(4) 1.0762(2) 0.24039(16) 0.0257(10) Uani 1 1 d . . . . .
H26 H 1.000190 1.097586 0.242288 0.031 Uiso 1 1 calc R U . . .
C14 C 0.5476(3) 0.8199(3) 0.19450(17) 0.0268(10) Uani 1 1 d . . . . .
H18 H 0.581474 0.780415 0.220490 0.032 Uiso 1 1 calc R U . . .
C22 C 0.8393(4) 1.1186(3) 0.26911(17) 0.0260(10) Uani 1 1 d . . . . .
H25 H 0.855070 1.168819 0.291133 0.031 Uiso 1 1 calc R U . . .
C25 C 0.8063(3) 0.8836(2) 0.04762(15) 0.0200(9) Uani 1 1 d . . . . .
C20 C 0.7064(4) 1.0143(2) 0.23334(16) 0.0225(9) Uani 1 1 d . . . . .
H23 H 0.631219 0.993850 0.230751 0.027 Uiso 1 1 calc R U . . .
C34 C 0.9283(4) 1.0186(2) 0.05833(16) 0.0213(9) Uani 1 1 d . . . . .
H38 H 0.950564 0.987611 0.094326 0.026 Uiso 1 1 calc R U . . .
C18 C 0.5637(4) 0.9301(2) 0.12282(17) 0.0264(10) Uani 1 1 d . . . . .
H22 H 0.608740 0.966478 0.099316 0.032 Uiso 1 1 calc R U . . .
C7 C 0.7015(3) 0.6220(2) 0.18255(17) 0.0252(10) Uani 1 1 d . . . . .
H4 H 0.700340 0.671588 0.155076 0.030 Uiso 1 1 calc R U . . .
C3 C 0.7509(4) 0.5983(2) 0.28573(17) 0.0259(10) Uani 1 1 d . . . . .
H1 H 0.713243 0.544463 0.282570 0.031 Uiso 1 1 calc R U . . .
C5 C 0.8565(3) 0.6976(2) 0.34207(17) 0.0254(10) Uani 1 1 d . . . . .
H3 H 0.890183 0.712367 0.377815 0.030 Uiso 1 1 calc R U . . .
C4 C 0.7992(4) 0.6207(2) 0.33721(18) 0.0303(10) Uani 1 1 d . . . . .
H2 H 0.793275 0.583286 0.369426 0.036 Uiso 1 1 calc R U . . .
C30 C 0.8557(3) 0.9583(2) 0.02353(17) 0.0231(10) Uani 1 1 d . . . . .
C31 C 0.6866(3) 0.7450(2) 0.03587(16) 0.0259(10) Uani 1 1 d . . . . .
H31 H 0.703893 0.740864 0.077893 0.031 Uiso 1 1 calc R U . . .
C28 C 0.7673(4) 0.9231(3) -0.06767(18) 0.0346(12) Uani 1 1 d . . . . .
H29 H 0.755087 0.936334 -0.107094 0.042 Uiso 1 1 calc R U . . .
C11 C 0.8698(4) 0.9004(2) 0.34214(17) 0.0287(10) Uani 1 1 d . . . . .
H12 H 0.857579 0.874325 0.380024 0.043 Uiso 1 1 calc R U . . .
H13 H 0.797036 0.914577 0.324686 0.043 Uiso 1 1 calc R U . . .
H14 H 0.914447 0.953208 0.346450 0.043 Uiso 1 1 calc R U . . .
C12 C 1.0505(3) 0.8199(3) 0.32655(19) 0.0322(11) Uani 1 1 d . . . . .
H15 H 1.088435 0.777556 0.301990 0.048 Uiso 1 1 calc R U . . .
H16 H 1.045448 0.797457 0.365882 0.048 Uiso 1 1 calc R U . . .
H17 H 1.093504 0.873864 0.326639 0.048 Uiso 1 1 calc R U . . .
C21 C 0.7310(4) 1.0877(2) 0.26556(17) 0.0273(10) Uani 1 1 d . . . . .
H24 H 0.672234 1.116716 0.285356 0.033 Uiso 1 1 calc R U . . .
C15 C 0.4316(4) 0.8265(3) 0.19177(19) 0.0349(11) Uani 1 1 d . . . . .
H19 H 0.386065 0.790871 0.215489 0.042 Uiso 1 1 calc R U . . .
C35 C 0.8604(4) 1.0979(3) 0.07589(19) 0.0345(11) Uani 1 1 d . . . . .
H39 H 0.792469 1.079626 0.096499 0.052 Uiso 1 1 calc R U . . .
H40 H 0.838868 1.130384 0.041432 0.052 Uiso 1 1 calc R U . . .
H41 H 0.906124 1.134588 0.101024 0.052 Uiso 1 1 calc R U . . .
C8 C 0.5808(4) 0.5916(3) 0.19068(18) 0.0335(11) Uani 1 1 d . . . . .
H5 H 0.537347 0.636668 0.210207 0.050 Uiso 1 1 calc R U . . .
H6 H 0.580137 0.538958 0.214030 0.050 Uiso 1 1 calc R U . . .
H7 H 0.547037 0.579606 0.153039 0.050 Uiso 1 1 calc R U . . .
C16 C 0.3818(4) 0.8848(3) 0.1546(2) 0.0344(11) Uani 1 1 d . . . . .
H20 H 0.302126 0.889135 0.152725 0.041 Uiso 1 1 calc R U . . .
C27 C 0.7191(4) 0.8514(3) -0.04397(17) 0.0304(11) Uani 1 1 d . . . . .
H28 H 0.672178 0.815903 -0.067135 0.037 Uiso 1 1 calc R U . . .
C39 C 0.5587(4) 0.7627(3) 0.33973(18) 0.0413(12) Uani 1 1 d . . . . .
H47 H 0.633391 0.745370 0.330795 0.050 Uiso 1 1 calc R U . . .
C17 C 0.4476(4) 0.9365(3) 0.12043(18) 0.0321(11) Uani 1 1 d . . . . .
H21 H 0.413370 0.976706 0.095051 0.038 Uiso 1 1 calc R U . . .
C38 C 0.4710(5) 0.7048(3) 0.33546(19) 0.0457(14) Uani 1 1 d . . . . .
H46 H 0.485019 0.647387 0.323037 0.055 Uiso 1 1 calc R U . . .
C41 C 0.4303(5) 0.8688(3) 0.37134(19) 0.0420(12) Uani 1 1 d . . . . .
H49 H 0.416219 0.925978 0.384238 0.050 Uiso 1 1 calc R U . . .
C9 C 0.7726(4) 0.5503(2) 0.15547(19) 0.0386(12) Uani 1 1 d . . . . .
H8 H 0.775623 0.500804 0.181653 0.058 Uiso 1 1 calc R U . . .
H9 H 0.848993 0.571692 0.148514 0.058 Uiso 1 1 calc R U . . .
H10 H 0.738644 0.532538 0.118916 0.058 Uiso 1 1 calc R U . . .
C29 C 0.8342(4) 0.9767(3) -0.03405(17) 0.0299(11) Uani 1 1 d . . . . .
H30 H 0.866058 1.027065 -0.050765 0.036 Uiso 1 1 calc R U . . .
C36 C 1.0361(4) 1.0442(3) 0.02697(19) 0.0346(11) Uani 1 1 d . . . . .
H42 H 1.017120 1.078815 -0.006947 0.052 Uiso 1 1 calc R U . . .
H43 H 1.076511 0.992149 0.014899 0.052 Uiso 1 1 calc R U . . .
H44 H 1.083935 1.078106 0.052838 0.052 Uiso 1 1 calc R U . . .
C32 C 0.5583(4) 0.7428(3) 0.02867(18) 0.0379(11) Uani 1 1 d . . . . .
H32 H 0.539286 0.748015 -0.012210 0.057 Uiso 1 1 calc R U . . .
H33 H 0.524650 0.790804 0.050006 0.057 Uiso 1 1 calc R U . . .
H34 H 0.529085 0.688079 0.043610 0.057 Uiso 1 1 calc R U . . .
C33 C 0.7415(4) 0.6683(3) 0.00583(19) 0.0384(12) Uani 1 1 d . . . . .
H35 H 0.823492 0.673284 0.008558 0.058 Uiso 1 1 calc R U . . .
H36 H 0.719049 0.667541 -0.034746 0.058 Uiso 1 1 calc R U . . .
H37 H 0.717035 0.614683 0.024392 0.058 Uiso 1 1 calc R U . . .
C43 C 0.3445(4) 1.0772(3) -0.0181(2) 0.0444(13) Uani 1 1 d . . . . .
H51 H 0.274105 1.052060 -0.027694 0.053 Uiso 1 1 calc R U . . .
C37 C 0.3634(4) 0.7298(4) 0.34914(19) 0.0467(14) Uani 1 1 d . . . . .
H45 H 0.302859 0.690107 0.345786 0.056 Uiso 1 1 calc R U . . .
C40 C 0.5366(4) 0.8460(3) 0.35713(18) 0.0382(12) Uani 1 1 d . . . . .
H48 H 0.595722 0.887181 0.359121 0.046 Uiso 1 1 calc R U . . .
C42 C 0.3436(4) 0.8128(4) 0.36772(19) 0.0478(14) Uani 1 1 d . . . . .
H50 H 0.269665 0.830468 0.377898 0.057 Uiso 1 1 calc R U . . .
C46 C 0.5485(5) 1.1454(4) 0.0096(2) 0.0604(17) Uani 1 1 d . . . . .
H54 H 0.619879 1.168323 0.019762 0.072 Uiso 1 1 calc R U . . .
C44 C 0.4407(5) 1.0312(3) -0.02400(19) 0.0433(13) Uani 1 1 d . . . . .
H52 H 0.436555 0.973902 -0.038252 0.052 Uiso 1 1 calc R U . . .
C45 C 0.5419(5) 1.0642(4) -0.0103(2) 0.0519(15) Uani 1 1 d . . . . .
H53 H 0.608079 1.030459 -0.014658 0.062 Uiso 1 1 calc R U . . .
C48 C 0.3495(5) 1.1610(4) 0.0020(2) 0.0559(16) Uani 1 1 d . . . . .
H56 H 0.283016 1.194380 0.006472 0.067 Uiso 1 1 calc R U . . .
C47 C 0.4554(7) 1.1955(3) 0.0155(2) 0.063(2) Uani 1 1 d . . . . .
H55 H 0.462001 1.253325 0.028615 0.076 Uiso 1 1 calc R U . . .

loop_
_atom_site_aniso_label
_atom_site_aniso_U_11
_atom_site_aniso_U_22
_atom_site_aniso_U_33
_atom_site_aniso_U_23
_atom_site_aniso_U_13
_atom_site_aniso_U_12
P1 0.0190(5) 0.0149(5) 0.0133(5) -0.0011(4) 0.0007(4) -0.0004(4)
Cl1 0.0209(5) 0.0275(5) 0.0301(6) -0.0016(5) 0.0010(5) -0.0003(5)
Si1 0.0210(6) 0.0198(6) 0.0162(6) -0.0016(5) 0.0019(5) 0.0016(5)
N1 0.0180(18) 0.0144(16) 0.0132(17) 0.0035(12) 0.0017(13) -0.0008(14)
N2 0.0157(18) 0.0180(17) 0.0145(17) 0.0016(13) 0.0015(13) 0.0017(14)
C13 0.023(2) 0.017(2) 0.015(2) -0.0066(18) 0.0003(17) 0.0001(18)
C1 0.019(2) 0.015(2) 0.014(2) 0.0021(16) 0.0005(16) -0.0022(18)
C10 0.026(2) 0.017(2) 0.019(2) 0.0007(16) -0.0044(18) -0.003(2)
C6 0.017(2) 0.016(2) 0.018(2) 0.0034(17) 0.0011(16) 0.0004(17)
C26 0.027(2) 0.019(2) 0.020(2) -0.0001(17) -0.0045(18) 0.004(2)
C19 0.030(2) 0.0131(19) 0.009(2) 0.0026(15) 0.0007(17) 0.0021(18)
C2 0.021(2) 0.015(2) 0.019(2) -0.0020(15) 0.0011(18) 0.0011(18)
C24 0.027(2) 0.015(2) 0.013(2) 0.0015(16) 0.0028(17) -0.0004(18)
C23 0.034(3) 0.022(2) 0.021(2) 0.0033(18) -0.005(2) -0.005(2)
C14 0.027(3) 0.025(2) 0.028(2) -0.0014(19) 0.0021(19) 0.001(2)
C22 0.043(3) 0.012(2) 0.023(2) -0.0034(18) -0.006(2) 0.000(2)
C25 0.023(2) 0.023(2) 0.014(2) -0.0012(16) 0.0015(17) 0.0017(19)
C20 0.028(2) 0.023(2) 0.017(2) -0.0013(17) -0.0042(18) 0.0034(19)
C34 0.028(2) 0.020(2) 0.016(2) -0.0016(16) -0.0005(19) -0.003(2)
C18 0.024(2) 0.035(2) 0.020(2) 0.0013(19) -0.001(2) 0.002(2)
C7 0.036(3) 0.015(2) 0.024(2) -0.0022(17) 0.0025(19) -0.008(2)
C3 0.033(3) 0.017(2) 0.028(2) 0.0025(17) 0.003(2) -0.007(2)
C5 0.031(2) 0.028(2) 0.017(2) 0.0027(19) -0.0041(19) -0.0005(19)
C4 0.042(3) 0.023(2) 0.026(2) 0.011(2) 0.000(2) -0.005(2)
C30 0.029(2) 0.022(2) 0.019(2) -0.0017(18) 0.0007(19) 0.0058(19)
C31 0.034(2) 0.024(2) 0.019(2) 0.0008(18) -0.0089(19) -0.009(2)
C28 0.057(3) 0.033(2) 0.014(2) 0.0001(19) -0.005(2) 0.000(3)
C11 0.049(3) 0.022(2) 0.015(2) -0.0003(18) -0.002(2) -0.001(2)
C12 0.034(3) 0.025(2) 0.038(3) 0.004(2) -0.010(2) -0.007(2)
C21 0.035(3) 0.022(2) 0.025(2) -0.0074(18) -0.001(2) 0.013(2)
C15 0.030(3) 0.029(3) 0.046(3) -0.001(2) 0.008(2) -0.005(2)
C35 0.042(3) 0.024(2) 0.038(3) -0.005(2) 0.004(2) -0.003(2)
C8 0.037(3) 0.030(2) 0.033(3) -0.0049(19) -0.006(2) -0.007(2)
C16 0.019(2) 0.040(3) 0.044(3) -0.013(2) 0.000(2) -0.001(2)
C27 0.044(3) 0.026(2) 0.021(2) -0.0042(18) -0.009(2) 0.000(2)
C39 0.032(3) 0.064(3) 0.027(3) -0.007(2) 0.004(2) 0.010(3)
C17 0.023(3) 0.045(3) 0.029(3) -0.002(2) -0.002(2) 0.006(2)
C38 0.078(4) 0.031(3) 0.028(3) -0.010(2) 0.010(3) 0.001(3)
C41 0.061(4) 0.035(3) 0.031(3) 0.001(2) -0.009(3) 0.013(3)
C9 0.050(3) 0.030(2) 0.036(3) -0.012(2) 0.014(2) -0.013(2)
C29 0.049(3) 0.020(2) 0.020(2) 0.0051(18) 0.000(2) -0.002(2)
C36 0.039(3) 0.034(3) 0.031(3) -0.001(2) 0.000(2) -0.003(2)
C32 0.039(3) 0.042(3) 0.032(3) -0.007(2) -0.004(2) -0.012(3)
C33 0.049(3) 0.020(2) 0.046(3) -0.006(2) -0.008(2) -0.006(2)
C43 0.041(3) 0.061(4) 0.032(3) 0.002(3) -0.003(2) -0.014(3)
C37 0.045(3) 0.069(4) 0.026(3) -0.001(3) 0.006(2) -0.033(3)
C40 0.046(3) 0.044(3) 0.024(3) -0.005(2) 0.000(2) -0.010(3)
C42 0.030(3) 0.087(4) 0.027(3) -0.010(3) 0.001(2) 0.014(3)
C46 0.064(4) 0.086(5) 0.031(3) 0.013(3) -0.012(3) -0.029(4)
C44 0.059(4) 0.039(3) 0.032(3) 0.003(2) 0.000(3) -0.003(3)
C45 0.054(4) 0.072(4) 0.030(3) 0.013(3) 0.006(3) 0.011(3)
C48 0.079(5) 0.057(4) 0.032(3) 0.000(3) -0.004(3) 0.031(3)
C47 0.129(6) 0.032(3) 0.028(3) -0.007(2) -0.015(4) -0.012(4)

loop_
_atom_type_symbol
_atom_type_description
_atom_type_scat_dispersion_real
_atom_type_scat_dispersion_imag
_atom_type_scat_source
C C 0.0033 0.0016 'International Tables Vol C Tables 4.2.6.8 and 6.1.1.4'
H H 0.0000 0.0000 'International Tables Vol C Tables 4.2.6.8 and 6.1.1.4'
N N 0.0061 0.0033 'International Tables Vol C Tables 4.2.6.8 and 6.1.1.4'
Si Si 0.0817 0.0704 'International Tables Vol C Tables 4.2.6.8 and 6.1.1.4'
P P 0.1023 0.0942 'International Tables Vol C Tables 4.2.6.8 and 6.1.1.4'
Cl Cl 0.1484 0.1585 'International Tables Vol C Tables 4.2.6.8 and 6.1.1.4'

loop_
_geom_angle_atom_site_label_1
_geom_angle_atom_site_label_2
_geom_angle_atom_site_label_3
_geom_angle
_geom_angle_site_symmetry_1
_geom_angle_site_symmetry_3
_geom_angle_publ_flag
N1 P1 N2 90.90(15) . . ?
N1 P1 C13 118.20(17) . . ?
N2 P1 C13 114.89(17) . . ?
N1 P1 C19 114.59(16) . . ?
N2 P1 C19 115.41(16) . . ?
C13 P1 C19 103.38(18) . . ?
N1 P1 Si1 45.72(11) . . ?
N2 P1 Si1 45.19(10) . . ?
C13 P1 Si1 130.55(13) . . ?
C19 P1 Si1 126.04(14) . . ?
N2 Si1 N1 77.07(13) . . ?
N2 Si1 Cl1 99.02(10) . . ?
N1 Si1 Cl1 100.01(10) . . ?
N2 Si1 P1 38.51(9) . . ?
N1 Si1 P1 38.57(9) . . ?
Cl1 Si1 P1 101.40(5) . . ?
C1 N1 P1 137.3(3) . . ?
C1 N1 Si1 126.5(2) . . ?
P1 N1 Si1 95.70(14) . . ?
C25 N2 P1 131.8(3) . . ?
C25 N2 Si1 126.0(2) . . ?
P1 N2 Si1 96.30(14) . . ?
C18 C13 C14 119.0(4) . . ?
C18 C13 P1 119.3(3) . . ?
C14 C13 P1 121.3(3) . . ?
C6 C1 C2 120.8(3) . . ?
C6 C1 N1 120.5(3) . . ?
C2 C1 N1 118.5(3) . . ?
C6 C10 C12 112.4(3) . . ?
C6 C10 C11 111.1(3) . . ?
C12 C10 C11 110.8(3) . . ?
C5 C6 C1 118.0(3) . . ?
C5 C6 C10 118.6(3) . . ?
C1 C6 C10 123.4(3) . . ?
C27 C26 C25 118.4(4) . . ?
C27 C26 C31 118.6(3) . . ?
C25 C26 C31 122.9(3) . . ?
C24 C19 C20 119.2(3) . . ?
C24 C19 P1 120.2(3) . . ?
C20 C19 P1 120.5(3) . . ?
C3 C2 C1 118.0(3) . . ?
C3 C2 C7 117.9(3) . . ?
C1 C2 C7 124.0(3) . . ?
C19 C24 C23 121.0(4) . . ?
C22 C23 C24 119.6(4) . . ?
C15 C14 C13 120.1(4) . . ?
C21 C22 C23 119.7(4) . . ?
C30 C25 C26 120.3(3) . . ?
C30 C25 N2 119.3(3) . . ?
C26 C25 N2 120.2(3) . . ?
C19 C20 C21 119.6(4) . . ?
C30 C34 C36 112.7(3) . . ?
C30 C34 C35 109.8(3) . . ?
C36 C34 C35 111.2(3) . . ?
C13 C18 C17 120.5(4) . . ?
C2 C7 C8 113.1(3) . . ?
C2 C7 C9 110.2(3) . . ?
C8 C7 C9 110.3(3) . . ?
C4 C3 C2 121.7(4) . . ?
C4 C5 C6 121.6(4) . . ?
C3 C4 C5 119.8(4) . . ?
C29 C30 C25 118.2(4) . . ?
C29 C30 C34 119.6(4) . . ?
C25 C30 C34 122.2(3) . . ?
C26 C31 C33 109.9(3) . . ?
C26 C31 C32 111.9(3) . . ?
C33 C31 C32 110.9(3) . . ?
C27 C28 C29 120.0(4) . . ?
C22 C21 C20 120.9(4) . . ?
C16 C15 C14 120.2(4) . . ?
C17 C16 C15 119.9(4) . . ?
C28 C27 C26 121.5(4) . . ?
C40 C39 C38 119.1(4) . . ?
C16 C17 C18 120.2(4) . . ?
C37 C38 C39 120.2(4) . . ?
C42 C41 C40 122.0(4) . . ?
C28 C29 C30 121.5(4) . . ?
C44 C43 C48 119.6(5) . . ?
C38 C37 C42 119.7(5) . . ?
C41 C40 C39 119.6(5) . . ?
C41 C42 C37 119.4(5) . . ?
C45 C46 C47 121.6(6) . . ?
C45 C44 C43 122.0(5) . . ?
C46 C45 C44 119.3(6) . . ?
C43 C48 C47 118.2(5) . . ?
C46 C47 C48 119.3(5) . . ?

loop_
_geom_bond_atom_site_label_1
_geom_bond_atom_site_label_2
_geom_bond_distance
_geom_bond_site_symmetry_2
_geom_bond_publ_flag
P1 N1 1.632(3) . ?
P1 N2 1.632(3) . ?
P1 C13 1.789(4) . ?
P1 C19 1.817(4) . ?
P1 Si1 2.6047(14) . ?
Cl1 Si1 2.2248(15) . ?
Si1 N2 1.859(3) . ?
Si1 N1 1.874(3) . ?
N1 C1 1.445(4) . ?
N2 C25 1.440(4) . ?
C13 C18 1.384(5) . ?
C13 C14 1.394(5) . ?
C1 C6 1.409(5) . ?
C1 C2 1.416(5) . ?
C10 C6 1.508(5) . ?
C10 C12 1.520(5) . ?
C10 C11 1.530(5) . ?
C6 C5 1.406(5) . ?
C26 C27 1.394(5) . ?
C26 C25 1.423(5) . ?
C26 C31 1.526(5) . ?
C19 C24 1.383(5) . ?
C19 C20 1.391(5) . ?
C2 C3 1.401(5) . ?
C2 C7 1.511(5) . ?
C24 C23 1.388(5) . ?
C23 C22 1.387(6) . ?
C14 C15 1.383(6) . ?
C22 C21 1.376(6) . ?
C25 C30 1.414(5) . ?
C20 C21 1.393(5) . ?
C34 C30 1.507(5) . ?
C34 C36 1.526(6) . ?
C34 C35 1.527(5) . ?
C18 C17 1.384(6) . ?
C7 C8 1.522(6) . ?
C7 C9 1.531(5) . ?
C3 C4 1.372(5) . ?
C5 C4 1.377(5) . ?
C30 C29 1.392(5) . ?
C31 C33 1.526(6) . ?
C31 C32 1.534(6) . ?
C28 C27 1.367(5) . ?
C28 C29 1.391(6) . ?
C15 C16 1.384(6) . ?
C16 C17 1.372(6) . ?
C39 C40 1.379(6) . ?
C39 C38 1.379(6) . ?
C38 C37 1.374(6) . ?
C41 C42 1.350(7) . ?
C41 C40 1.353(6) . ?
C43 C44 1.354(7) . ?
C43 C48 1.381(7) . ?
C37 C42 1.377(7) . ?
C46 C45 1.343(7) . ?
C46 C47 1.358(8) . ?
C44 C45 1.345(7) . ?
C48 C47 1.403(8) . ?

loop_
_geom_torsion_atom_site_label_1
_geom_torsion_atom_site_label_2
_geom_torsion_atom_site_label_3
_geom_torsion_atom_site_label_4
_geom_torsion
_geom_torsion_site_symmetry_1
_geom_torsion_site_symmetry_2
_geom_torsion_site_symmetry_3
_geom_torsion_site_symmetry_4
_geom_torsion_publ_flag
N2 P1 N1 C1 -170.1(4) . . . . ?
C13 P1 N1 C1 -51.1(4) . . . . ?
C19 P1 N1 C1 71.2(4) . . . . ?
Si1 P1 N1 C1 -171.5(4) . . . . ?
N2 P1 N1 Si1 1.41(15) . . . . ?
C13 P1 N1 Si1 120.49(17) . . . . ?
C19 P1 N1 Si1 -117.22(17) . . . . ?
N2 Si1 N1 C1 171.6(3) . . . . ?
Cl1 Si1 N1 C1 -91.3(3) . . . . ?
P1 Si1 N1 C1 172.9(4) . . . . ?
N2 Si1 N1 P1 -1.27(14) . . . . ?
Cl1 Si1 N1 P1 95.79(12) . . . . ?
N1 P1 N2 C25 151.6(3) . . . . ?
C13 P1 N2 C25 29.7(4) . . . . ?
C19 P1 N2 C25 -90.5(3) . . . . ?
Si1 P1 N2 C25 153.0(4) . . . . ?
N1 P1 N2 Si1 -1.43(15) . . . . ?
C13 P1 N2 Si1 -123.31(16) . . . . ?
C19 P1 N2 Si1 116.50(17) . . . . ?
N1 Si1 N2 C25 -154.0(3) . . . . ?
Cl1 Si1 N2 C25 107.7(3) . . . . ?
P1 Si1 N2 C25 -155.3(4) . . . . ?
N1 Si1 N2 P1 1.27(14) . . . . ?
Cl1 Si1 N2 P1 -97.01(12) . . . . ?
N1 P1 C13 C18 -162.1(3) . . . . ?
N2 P1 C13 C18 -56.6(3) . . . . ?
C19 P1 C13 C18 70.1(3) . . . . ?
Si1 P1 C13 C18 -107.8(3) . . . . ?
N1 P1 C13 C14 25.6(4) . . . . ?
N2 P1 C13 C14 131.1(3) . . . . ?
C19 P1 C13 C14 -102.2(3) . . . . ?
Si1 P1 C13 C14 79.9(4) . . . . ?
P1 N1 C1 C6 -85.4(5) . . . . ?
Si1 N1 C1 C6 105.1(4) . . . . ?
P1 N1 C1 C2 100.1(4) . . . . ?
Si1 N1 C1 C2 -69.4(4) . . . . ?
C2 C1 C6 C5 -2.3(5) . . . . ?
N1 C1 C6 C5 -176.7(3) . . . . ?
C2 C1 C6 C10 177.6(3) . . . . ?
N1 C1 C6 C10 3.2(5) . . . . ?
C12 C10 C6 C5 53.1(5) . . . . ?
C11 C10 C6 C5 -71.6(4) . . . . ?
C12 C10 C6 C1 -126.7(4) . . . . ?
C11 C10 C6 C1 108.5(4) . . . . ?
N1 P1 C19 C24 62.6(3) . . . . ?
N2 P1 C19 C24 -41.1(4) . . . . ?
C13 P1 C19 C24 -167.4(3) . . . . ?
Si1 P1 C19 C24 10.6(4) . . . . ?
N1 P1 C19 C20 -114.4(3) . . . . ?
N2 P1 C19 C20 141.9(3) . . . . ?
C13 P1 C19 C20 15.6(3) . . . . ?
Si1 P1 C19 C20 -166.4(2) . . . . ?
C6 C1 C2 C3 1.2(5) . . . . ?
N1 C1 C2 C3 175.7(3) . . . . ?
C6 C1 C2 C7 -176.8(4) . . . . ?
N1 C1 C2 C7 -2.3(5) . . . . ?
C20 C19 C24 C23 -0.2(5) . . . . ?
P1 C19 C24 C23 -177.2(3) . . . . ?
C19 C24 C23 C22 0.9(6) . . . . ?
C18 C13 C14 C15 1.9(6) . . . . ?
P1 C13 C14 C15 174.2(3) . . . . ?
C24 C23 C22 C21 -0.7(6) . . . . ?
C27 C26 C25 C30 -0.3(6) . . . . ?
C31 C26 C25 C30 176.6(4) . . . . ?
C27 C26 C25 N2 -175.7(3) . . . . ?
C31 C26 C25 N2 1.2(6) . . . . ?
P1 N2 C25 C30 101.5(4) . . . . ?
Si1 N2 C25 C30 -112.3(3) . . . . ?
P1 N2 C25 C26 -83.0(4) . . . . ?
Si1 N2 C25 C26 63.1(5) . . . . ?
C24 C19 C20 C21 -0.7(5) . . . . ?
P1 C19 C20 C21 176.4(3) . . . . ?
C14 C13 C18 C17 -1.7(6) . . . . ?
P1 C13 C18 C17 -174.2(3) . . . . ?
C3 C2 C7 C8 51.5(5) . . . . ?
C1 C2 C7 C8 -130.5(4) . . . . ?
C3 C2 C7 C9 -72.5(5) . . . . ?
C1 C2 C7 C9 105.6(4) . . . . ?
C1 C2 C3 C4 0.8(6) . . . . ?
C7 C2 C3 C4 178.9(4) . . . . ?
C1 C6 C5 C4 1.4(6) . . . . ?
C10 C6 C5 C4 -178.4(4) . . . . ?
C2 C3 C4 C5 -1.6(6) . . . . ?
C6 C5 C4 C3 0.5(6) . . . . ?
C26 C25 C30 C29 0.2(6) . . . . ?
N2 C25 C30 C29 175.7(4) . . . . ?
C26 C25 C30 C34 179.2(4) . . . . ?
N2 C25 C30 C34 -5.3(5) . . . . ?
C36 C34 C30 C29 -46.8(5) . . . . ?
C35 C34 C30 C29 77.8(5) . . . . ?
C36 C34 C30 C25 134.3(4) . . . . ?
C35 C34 C30 C25 -101.1(4) . . . . ?
C27 C26 C31 C33 65.6(5) . . . . ?
C25 C26 C31 C33 -111.4(4) . . . . ?
C27 C26 C31 C32 -58.1(5) . . . . ?
C25 C26 C31 C32 124.9(4) . . . . ?
C23 C22 C21 C20 -0.2(6) . . . . ?
C19 C20 C21 C22 0.8(6) . . . . ?
C13 C14 C15 C16 -0.9(6) . . . . ?
C14 C15 C16 C17 -0.2(7) . . . . ?
C29 C28 C27 C26 -1.4(6) . . . . ?
C25 C26 C27 C28 0.9(6) . . . . ?
C31 C26 C27 C28 -176.2(4) . . . . ?
C15 C16 C17 C18 0.3(7) . . . . ?
C13 C18 C17 C16 0.6(6) . . . . ?
C40 C39 C38 C37 -0.8(7) . . . . ?
C27 C28 C29 C30 1.3(7) . . . . ?
C25 C30 C29 C28 -0.7(6) . . . . ?
C34 C30 C29 C28 -179.7(4) . . . . ?
C39 C38 C37 C42 -0.7(7) . . . . ?
C42 C41 C40 C39 -1.6(7) . . . . ?
C38 C39 C40 C41 2.0(7) . . . . ?
C40 C41 C42 C37 0.1(7) . . . . ?
C38 C37 C42 C41 1.1(7) . . . . ?
C48 C43 C44 C45 0.7(7) . . . . ?
C47 C46 C45 C44 -0.9(8) . . . . ?
C43 C44 C45 C46 -0.3(7) . . . . ?
C44 C43 C48 C47 0.1(7) . . . . ?
C45 C46 C47 C48 1.7(8) . . . . ?
C43 C48 C47 C46 -1.3(8) . . . . ?
